data_7004120
loop_
_publ_author_name
'Shen, Wei-Zheng'
'Schnebeck, Ralf-Dieter'
'Freisinger, Eva'
'Lippert, Bernhard'

_publ_section_title
;
 On the interrelationship of \m-OH bridged dimers, trimers, and
 tetramers of (en)PtII and their Ag+ adducts
;
_journal_issue 30
_journal_name_full 'Dalton Transactions'
_journal_page_first 4044
_journal_page_last 4049
_journal_paper_doi 10.1039/b802924e
_journal_year 2008
_chemical_formula_moiety 'C12 H34 N4 O2 Pt2, 2(Cl O4)'
_chemical_formula_sum 'C12 H34 Cl2 N4 O10 Pt2'
_chemical_formula_weight 855.51
_chemical_name_systematic
;
?
;
_space_group_IT_number 14
_symmetry_cell_setting monoclinic
_symmetry_space_group_name_Hall '-P 2yn'
_symmetry_space_group_name_H-M 'P 1 21/n 1'
_atom_sites_solution_hydrogens 'geom, H17 difmap'
_atom_sites_solution_primary direct
_atom_sites_solution_secondary difmap
_audit_creation_method SHELXL-97
_cell_angle_alpha 90.00
_cell_angle_beta 92.52(3)
_cell_angle_gamma 90.00
_cell_formula_units_Z 2
_cell_length_a 5.8130(12)
_cell_length_b 9.810(2)
_cell_length_c 20.361(4)
_cell_measurement_reflns_used 200
_cell_measurement_temperature 293(2)
_cell_measurement_theta_max 27.5
_cell_measurement_theta_min 3
_cell_volume 1160.0(4)
_computing_cell_refinement 'DENZO, SCALEPACK (Otwinowski, Minor, 1997)'
_computing_data_collection 'collect (Nonius BV, 1997-2000)'
_computing_data_reduction 'DENZO, SCALEPACK (Otwinowski, Minor, 1997)'
_computing_molecular_graphics 'Bruker SHELXTL'
_computing_publication_material 'Bruker SHELXTL'
_computing_structure_refinement 'SHELXL-97 (Sheldrick, 1997)'
_computing_structure_solution 'SHELXS-97 (Sheldrick, 1990)'
_diffrn_ambient_temperature 293(2)
_diffrn_detector_area_resol_mean '19 vertical, 18 horizontal'
_diffrn_measured_fraction_theta_full 0.996
_diffrn_measured_fraction_theta_max 0.996
_diffrn_measurement_device Enraf-Nonius-KappaCCD
_diffrn_measurement_method 'profile fitted'
_diffrn_radiation_monochromator graphite
_diffrn_radiation_source 'fine-focus sealed tube'
_diffrn_radiation_type MoK\a
_diffrn_radiation_wavelength 0.71073
_diffrn_reflns_av_R_equivalents 0.0000
_diffrn_reflns_av_sigmaI/netI 0.0602
_diffrn_reflns_limit_h_max 6
_diffrn_reflns_limit_h_min 0
_diffrn_reflns_limit_k_max 11
_diffrn_reflns_limit_k_min 0
_diffrn_reflns_limit_l_max 24
_diffrn_reflns_limit_l_min -24
_diffrn_reflns_number 2111
_diffrn_reflns_theta_full 25.37
_diffrn_reflns_theta_max 25.37
_diffrn_reflns_theta_min 2.30
_diffrn_standards_number 0
_exptl_absorpt_coefficient_mu 12.331
_exptl_absorpt_correction_T_max 0.3719
_exptl_absorpt_correction_T_min 0.3719
_exptl_absorpt_correction_type none
_exptl_crystal_colour yellow
_exptl_crystal_density_diffrn 2.449
_exptl_crystal_density_method 'not measured'
_exptl_crystal_description cube
_exptl_crystal_F_000 808
_exptl_crystal_size_max 0.10
_exptl_crystal_size_mid 0.10
_exptl_crystal_size_min 0.10
_refine_diff_density_max 5.214
_refine_diff_density_min -4.105
_refine_diff_density_rms 0.480
_refine_ls_extinction_coef 0.0007(5)
_refine_ls_extinction_expression Fc^*^=kFc[1+0.001xFc^2^\l^3^/sin(2\q)]^-1/4^
_refine_ls_extinction_method SHELXL
_refine_ls_goodness_of_fit_ref 1.055
_refine_ls_hydrogen_treatment mixed
_refine_ls_matrix_type full
_refine_ls_number_parameters 135
_refine_ls_number_reflns 2111
_refine_ls_number_restraints 1
_refine_ls_restrained_S_all 1.055
_refine_ls_R_factor_all 0.0761
_refine_ls_R_factor_gt 0.0639
_refine_ls_shift/su_max 0.000
_refine_ls_shift/su_mean 0.000
_refine_ls_structure_factor_coef Fsqd
_refine_ls_weighting_details 'calc w=1/[\s^2^(Fo^2^)+(0.1144P)^2^+0.0000P] where P=(Fo^2^+2Fc^2^)/3'
_refine_ls_weighting_scheme calc
_refine_ls_wR_factor_gt 0.1589
_refine_ls_wR_factor_ref 0.1649
_reflns_number_gt 1654
_reflns_number_total 2111
_reflns_threshold_expression >2sigma(I)
_cod_data_source_file b802924e.txt
_cod_data_source_block 2947
_cod_original_sg_symbol_H-M P2(1)/n
_cod_database_code 7004120

loop_
_symmetry_equiv_pos_as_xyz
'x, y, z'
'-x+1/2, y+1/2, -z+1/2'
'-x, -y, -z'
'x-1/2, -y-1/2, z-1/2'

loop_
_atom_site_label
_atom_site_type_symbol
_atom_site_fract_x
_atom_site_fract_y
_atom_site_fract_z
_atom_site_U_iso_or_equiv
_atom_site_adp_type
_atom_site_occupancy
_atom_site_symmetry_multiplicity
_atom_site_calc_flag
_atom_site_refinement_flags
_atom_site_disorder_assembly
_atom_site_disorder_group
Pt1 Pt 0.35424(8) 0.07651(5) 0.05244(2) 0.0185(3) Uani 1 1 d . . .
Cl4 Cl 0.6362(7) -0.3874(4) 0.15057(19) 0.0313(9) Uani 1 1 d . . .
O1 O 0.5931(18) -0.0775(9) 0.0457(5) 0.024(2) Uani 1 1 d D . .
H17 H 0.57(3) -0.077(14) 0.088(5) 0.036 Uiso 1 1 d D . .
N4 N 0.1340(17) 0.2370(11) 0.0531(5) 0.023(3) Uani 1 1 d . . .
C3 C 0.000(2) 0.2253(16) 0.1149(7) 0.029(3) Uani 1 1 d . . .
H16 H -0.1221 0.1585 0.1085 0.035 Uiso 1 1 calc R . .
H15 H -0.0701 0.3124 0.1247 0.035 Uiso 1 1 calc R . .
O41 O 0.4807(18) -0.3344(10) 0.0985(5) 0.035(3) Uani 1 1 d . . .
O42 O 0.523(2) -0.4869(12) 0.1868(6) 0.054(3) Uani 1 1 d . . .
O43 O 0.707(2) -0.2787(12) 0.1935(6) 0.052(3) Uani 1 1 d . . .
C41 C -0.038(2) 0.2402(14) -0.0033(7) 0.028(3) Uani 1 1 d . . .
H14 H -0.1346 0.3190 0.0003 0.042 Uiso 1 1 calc R . .
H13 H -0.1311 0.1593 -0.0028 0.042 Uiso 1 1 calc R . .
H12 H 0.0405 0.2442 -0.0437 0.042 Uiso 1 1 calc R . .
O44 O 0.825(3) -0.4467(16) 0.1206(8) 0.081(6) Uani 1 1 d . . .
N1 N 0.2897(19) 0.0580(11) 0.1492(6) 0.021(3) Uiso 1 1 d . . .
C42 C 0.264(2) 0.3680(14) 0.0546(7) 0.026(3) Uani 1 1 d . . .
H11 H 0.1570 0.4428 0.0548 0.038 Uiso 1 1 calc R . .
H10 H 0.3541 0.3742 0.0164 0.038 Uiso 1 1 calc R . .
H9 H 0.3631 0.3716 0.0934 0.038 Uiso 1 1 calc R . .
C11 C 0.500(3) 0.0402(17) 0.1917(8) 0.034(4) Uani 1 1 d . . .
H8 H 0.4587 0.0317 0.2367 0.050 Uiso 1 1 calc R . .
H7 H 0.5986 0.1180 0.1874 0.050 Uiso 1 1 calc R . .
H6 H 0.5797 -0.0405 0.1788 0.050 Uiso 1 1 calc R . .
C2 C 0.162(3) 0.1820(15) 0.1723(8) 0.031(3) Uani 1 1 d . . .
H5 H 0.2697 0.2547 0.1838 0.037 Uiso 1 1 calc R . .
H4 H 0.0758 0.1600 0.2105 0.037 Uiso 1 1 calc R . .
C12 C 0.132(3) -0.0667(13) 0.1595(8) 0.025(3) Uani 1 1 d . . .
H3 H 0.1021 -0.0751 0.2053 0.037 Uiso 1 1 calc R . .
H2 H 0.2072 -0.1477 0.1449 0.037 Uiso 1 1 calc R . .
H1 H -0.0105 -0.0545 0.1346 0.037 Uiso 1 1 calc R . .

loop_
_atom_site_aniso_label
_atom_site_aniso_U_11
_atom_site_aniso_U_22
_atom_site_aniso_U_33
_atom_site_aniso_U_23
_atom_site_aniso_U_13
_atom_site_aniso_U_12
Pt1 0.0254(4) 0.0214(4) 0.0094(4) -0.0010(2) 0.0067(2) -0.0001(2)
Cl4 0.045(2) 0.0261(19) 0.023(2) 0.0029(15) 0.0080(16) 0.0016(15)
O1 0.039(6) 0.030(6) 0.004(5) -0.001(4) 0.011(4) 0.004(4)
N4 0.031(6) 0.029(7) 0.010(6) 0.005(5) 0.006(5) 0.001(5)
C3 0.031(7) 0.040(9) 0.017(8) 0.003(7) 0.014(6) -0.004(6)
O41 0.055(6) 0.033(6) 0.018(6) 0.010(4) 0.002(5) -0.004(5)
O42 0.093(9) 0.046(8) 0.024(7) 0.013(6) 0.003(6) -0.030(7)
O43 0.084(8) 0.032(6) 0.038(8) -0.002(5) -0.013(6) -0.007(6)
C41 0.025(7) 0.028(9) 0.031(9) 0.000(6) 0.001(6) -0.005(6)
O44 0.090(11) 0.096(12) 0.061(12) 0.033(8) 0.048(9) 0.061(9)
C42 0.032(7) 0.025(8) 0.022(9) -0.009(6) 0.011(6) -0.006(6)
C11 0.039(9) 0.049(10) 0.013(9) -0.005(7) 0.002(7) 0.002(7)
C2 0.043(8) 0.031(9) 0.020(9) -0.004(6) 0.007(7) 0.003(7)
C12 0.040(8) 0.018(8) 0.017(9) 0.006(5) 0.016(7) 0.002(6)

loop_
_atom_type_symbol
_atom_type_description
_atom_type_scat_dispersion_real
_atom_type_scat_dispersion_imag
_atom_type_scat_source
C C 0.0033 0.0016 'International Tables Vol C Tables 4.2.6.8 and 6.1.1.4'
N N 0.0061 0.0033 'International Tables Vol C Tables 4.2.6.8 and 6.1.1.4'
O O 0.0106 0.0060 'International Tables Vol C Tables 4.2.6.8 and 6.1.1.4'
Cl Cl 0.1484 0.1585 'International Tables Vol C Tables 4.2.6.8 and 6.1.1.4'
Pt Pt -1.7033 8.3905 'International Tables Vol C Tables 4.2.6.8 and 6.1.1.4'
H H 0.0000 0.0000 'International Tables Vol C Tables 4.2.6.8 and 6.1.1.4'

loop_
_geom_angle_atom_site_label_1
_geom_angle_atom_site_label_2
_geom_angle_atom_site_label_3
_geom_angle
_geom_angle_site_symmetry_1
_geom_angle_site_symmetry_3
_geom_angle_publ_flag
N4 Pt1 N1 85.3(4) . . ?
N4 Pt1 O1 97.2(4) . 3_655 ?
N1 Pt1 O1 174.7(4) . 3_655 ?
N4 Pt1 O1 175.1(4) . . ?
N1 Pt1 O1 98.8(4) . . ?
O1 Pt1 O1 78.9(4) 3_655 . ?
N4 Pt1 Pt1 136.9(3) . 3_655 ?
N1 Pt1 Pt1 137.8(3) . 3_655 ?
O1 Pt1 Pt1 39.7(3) 3_655 3_655 ?
O1 Pt1 Pt1 39.2(3) . 3_655 ?
N4 Pt1 H17 159(3) . . ?
N1 Pt1 H17 75(3) . . ?
O1 Pt1 H17 103(3) 3_655 . ?
O1 Pt1 H17 24(3) . . ?
Pt1 Pt1 H17 64(3) 3_655 . ?
O42 Cl4 O44 109.6(9) . . ?
O42 Cl4 O43 109.1(8) . . ?
O44 Cl4 O43 111.5(10) . . ?
O42 Cl4 O41 109.8(7) . . ?
O44 Cl4 O41 107.7(9) . . ?
O43 Cl4 O41 109.3(7) . . ?
Pt1 O1 Pt1 101.1(4) 3_655 . ?
Pt1 O1 H17 179(10) 3_655 . ?
Pt1 O1 H17 79(10) . . ?
C42 N4 C41 108.6(10) . . ?
C42 N4 C3 109.2(11) . . ?
C41 N4 C3 106.8(10) . . ?
C42 N4 Pt1 110.6(8) . . ?
C41 N4 Pt1 114.4(8) . . ?
C3 N4 Pt1 107.2(8) . . ?
N4 C3 C2 109.3(11) . . ?
N4 C3 H16 109.8 . . ?
C2 C3 H16 109.8 . . ?
N4 C3 H15 109.8 . . ?
C2 C3 H15 109.8 . . ?
H16 C3 H15 108.3 . . ?
N4 C41 H14 109.5 . . ?
N4 C41 H13 109.5 . . ?
H14 C41 H13 109.5 . . ?
N4 C41 H12 109.5 . . ?
H14 C41 H12 109.5 . . ?
H13 C41 H12 109.5 . . ?
C11 N1 C2 108.5(11) . . ?
C11 N1 C12 107.9(11) . . ?
C2 N1 C12 107.1(11) . . ?
C11 N1 Pt1 113.3(9) . . ?
C2 N1 Pt1 110.1(9) . . ?
C12 N1 Pt1 109.7(9) . . ?
N4 C42 H11 109.5 . . ?
N4 C42 H10 109.5 . . ?
H11 C42 H10 109.5 . . ?
N4 C42 H9 109.5 . . ?
H11 C42 H9 109.5 . . ?
H10 C42 H9 109.5 . . ?
N1 C11 H8 109.5 . . ?
N1 C11 H7 109.5 . . ?
H8 C11 H7 109.5 . . ?
N1 C11 H6 109.5 . . ?
H8 C11 H6 109.5 . . ?
H7 C11 H6 109.5 . . ?
N1 C2 C3 106.4(12) . . ?
N1 C2 H5 110.5 . . ?
C3 C2 H5 110.5 . . ?
N1 C2 H4 110.5 . . ?
C3 C2 H4 110.5 . . ?
H5 C2 H4 108.6 . . ?
N1 C12 H3 109.5 . . ?
N1 C12 H2 109.5 . . ?
H3 C12 H2 109.5 . . ?
N1 C12 H1 109.5 . . ?
H3 C12 H1 109.5 . . ?
H2 C12 H1 109.5 . . ?

loop_
_geom_bond_atom_site_label_1
_geom_bond_atom_site_label_2
_geom_bond_distance
_geom_bond_site_symmetry_2
_geom_bond_publ_flag
Pt1 N4 2.030(11) . ?
Pt1 N1 2.030(13) . ?
Pt1 O1 2.036(10) 3_655 ?
Pt1 O1 2.060(9) . ?
Pt1 Pt1 3.1630(12) 3_655 ?
Pt1 H17 2.08(14) . ?
Cl4 O42 1.405(12) . ?
Cl4 O44 1.407(13) . ?
Cl4 O43 1.428(12) . ?
Cl4 O41 1.458(11) . ?
O1 Pt1 2.036(10) 3_655 ?
O1 H17 0.87(9) . ?
N4 C42 1.489(17) . ?
N4 C41 1.490(18) . ?
N4 C3 1.514(16) . ?
C3 C2 1.53(2) . ?
C3 H16 0.9700 . ?
C3 H15 0.9700 . ?
C41 H14 0.9600 . ?
C41 H13 0.9600 . ?
C41 H12 0.9600 . ?
N1 C11 1.477(18) . ?
N1 C2 1.509(18) . ?
N1 C12 1.547(17) . ?
C42 H11 0.9600 . ?
C42 H10 0.9600 . ?
C42 H9 0.9600 . ?
C11 H8 0.9600 . ?
C11 H7 0.9600 . ?
C11 H6 0.9600 . ?
C2 H5 0.9700 . ?
C2 H4 0.9700 . ?
C12 H3 0.9600 . ?
C12 H2 0.9600 . ?
C12 H1 0.9600 . ?

loop_
_geom_torsion_atom_site_label_1
_geom_torsion_atom_site_label_2
_geom_torsion_atom_site_label_3
_geom_torsion_atom_site_label_4
_geom_torsion
_geom_torsion_site_symmetry_1
_geom_torsion_site_symmetry_2
_geom_torsion_site_symmetry_3
_geom_torsion_site_symmetry_4
_geom_torsion_publ_flag
N4 Pt1 O1 Pt1 -38(5) . . . 3_655 ?
N1 Pt1 O1 Pt1 175.2(4) . . . 3_655 ?
O1 Pt1 O1 Pt1 0.0 3_655 . . 3_655 ?
N1 Pt1 N4 C42 102.5(9) . . . . ?
O1 Pt1 N4 C42 -82.1(9) 3_655 . . . ?
O1 Pt1 N4 C42 -44(5) . . . . ?
Pt1 Pt1 N4 C42 -79.3(9) 3_655 . . . ?
N1 Pt1 N4 C41 -134.6(9) . . . . ?
O1 Pt1 N4 C41 40.8(9) 3_655 . . . ?
O1 Pt1 N4 C41 78(5) . . . . ?
Pt1 Pt1 N4 C41 43.7(10) 3_655 . . . ?
N1 Pt1 N4 C3 -16.4(9) . . . . ?
O1 Pt1 N4 C3 159.0(8) 3_655 . . . ?
O1 Pt1 N4 C3 -163(5) . . . . ?
Pt1 Pt1 N4 C3 161.8(7) 3_655 . . . ?
C42 N4 C3 C2 -78.5(14) . . . . ?
C41 N4 C3 C2 164.3(11) . . . . ?
Pt1 N4 C3 C2 41.3(13) . . . . ?
N4 Pt1 N1 C11 -133.1(10) . . . . ?
O1 Pt1 N1 C11 108(4) 3_655 . . . ?
O1 Pt1 N1 C11 44.2(10) . . . . ?
Pt1 Pt1 N1 C11 48.7(11) 3_655 . . . ?
N4 Pt1 N1 C2 -11.4(9) . . . . ?
O1 Pt1 N1 C2 -131(4) 3_655 . . . ?
O1 Pt1 N1 C2 165.9(8) . . . . ?
Pt1 Pt1 N1 C2 170.4(7) 3_655 . . . ?
N4 Pt1 N1 C12 106.2(9) . . . . ?
O1 Pt1 N1 C12 -13(4) 3_655 . . . ?
O1 Pt1 N1 C12 -76.5(9) . . . . ?
Pt1 Pt1 N1 C12 -72.0(9) 3_655 . . . ?
C11 N1 C2 C3 160.6(12) . . . . ?
C12 N1 C2 C3 -83.1(14) . . . . ?
Pt1 N1 C2 C3 36.1(13) . . . . ?
N4 C3 C2 N1 -51.1(15) . . . . ?
